data_2225163
loop_
_publ_author_name
'Nichol, Gary S.'
'Gunawan, Steven'
'Dietrich, Justin'
'Hulme, Christopher'

_publ_section_title
2-Butyl-11-phenyl-5,10-dihydro-1<i>H</i>-benzo[<i>e</i>]imidazo[1,5-<i>a</i>][1,4]diazepine-1,3(2<i>H</i>)-dione
_journal_coeditor_code BH2272
_journal_issue 3
_journal_name_full 'Acta Crystallographica Section E'
_journal_page_first o625
_journal_paper_doi 10.1107/S1600536810005477
_journal_volume 66
_journal_year 2010
_chemical_formula_iupac 'C21 H21 N3 O2'
_chemical_formula_moiety 'C21 H21 N3 O2'
_chemical_formula_sum 'C21 H21 N3 O2'
_chemical_formula_weight 347.41
_chemical_name_systematic
;
2-Butyl-11-phenyl-5,10-dihydro-1<i>H</i>-benzo[e]imidazo[1,5-a]
[1,4]diazepine-1,3(2<i>H</i>)-dione
;
_space_group_IT_number 14
_symmetry_cell_setting monoclinic
_symmetry_space_group_name_Hall '-P 2yn'
_symmetry_space_group_name_H-M 'P 1 21/n 1'
_atom_sites_solution_hydrogens difmap
_atom_sites_solution_primary direct
_atom_sites_solution_secondary difmap
_audit_creation_method SHELXL-97
_cell_angle_alpha 90.00
_cell_angle_beta 95.494(5)
_cell_angle_gamma 90.00
_cell_formula_units_Z 4
_cell_length_a 12.192(4)
_cell_length_b 7.638(2)
_cell_length_c 18.514(6)
_cell_measurement_reflns_used 2525
_cell_measurement_temperature 100(2)
_cell_measurement_theta_max 24.84
_cell_measurement_theta_min 2.21
_cell_volume 1716.1(9)
_computing_cell_refinement 'SAINT (Bruker, 2007)'
_computing_data_collection 'APEX2 (Bruker, 2007)'
_computing_data_reduction 'SAINT (Bruker, 2007)'
_computing_molecular_graphics
;
ORTEP3 for Windows (Farrugia, 1997) and Mercury (Macrae <i>et al.</i>,
2008)
;
_computing_publication_material 'SHELXTL (Sheldrick, 2008) and local programs'
_computing_structure_refinement 'SHELXTL (Sheldrick, 2008)'
_computing_structure_solution 'SHELXTL (Sheldrick, 2008)'
_diffrn_ambient_temperature 100(2)
_diffrn_measured_fraction_theta_full 1.000
_diffrn_measured_fraction_theta_max 1.000
_diffrn_measurement_device_type 'Bruker Kappa APEXII DUO CCD'
_diffrn_measurement_method '\f and \w scans'
_diffrn_radiation_monochromator graphite
_diffrn_radiation_source 'fine-focus sealed tube with Miracol optics'
_diffrn_radiation_type MoK\a
_diffrn_radiation_wavelength 0.71073
_diffrn_reflns_av_R_equivalents 0.0671
_diffrn_reflns_av_sigmaI/netI 0.0513
_diffrn_reflns_limit_h_max 14
_diffrn_reflns_limit_h_min -14
_diffrn_reflns_limit_k_max 5
_diffrn_reflns_limit_k_min -8
_diffrn_reflns_limit_l_max 21
_diffrn_reflns_limit_l_min -21
_diffrn_reflns_number 14047
_diffrn_reflns_theta_full 24.11
_diffrn_reflns_theta_max 24.11
_diffrn_reflns_theta_min 1.92
_exptl_absorpt_coefficient_mu 0.088
_exptl_absorpt_correction_T_max 0.9928
_exptl_absorpt_correction_T_min 0.9745
_exptl_absorpt_correction_type numerical
_exptl_absorpt_process_details '(SADABS; Sheldrick, 1996)'
_exptl_crystal_colour yellow
_exptl_crystal_density_diffrn 1.345
_exptl_crystal_density_method 'not measured'
_exptl_crystal_description rod
_exptl_crystal_F_000 736
_exptl_crystal_size_max 0.29
_exptl_crystal_size_mid 0.14
_exptl_crystal_size_min 0.08
_refine_diff_density_max 0.713
_refine_diff_density_min -0.286
_refine_ls_extinction_method none
_refine_ls_goodness_of_fit_ref 1.031
_refine_ls_hydrogen_treatment mixed
_refine_ls_matrix_type full
_refine_ls_number_constraints 0
_refine_ls_number_parameters 239
_refine_ls_number_reflns 2724
_refine_ls_number_restraints 0
_refine_ls_restrained_S_all 1.031
_refine_ls_R_factor_all 0.0979
_refine_ls_R_factor_gt 0.0646
_refine_ls_shift/su_max 0.001
_refine_ls_shift/su_mean 0.000
_refine_ls_structure_factor_coef Fsqd
_refine_ls_weighting_details 'calc w=1/[\s^2^(Fo^2^)+(0.1146P)^2^+0.6555P] where P=(Fo^2^+2Fc^2^)/3'
_refine_ls_weighting_scheme calc
_refine_ls_wR_factor_gt 0.1540
_refine_ls_wR_factor_ref 0.1808
_reflns_number_gt 1908
_reflns_number_total 2724
_reflns_threshold_expression I>2\s(I)
_cod_data_source_file bh2272.cif
_cod_data_source_block I
_cod_original_sg_symbol_H-M 'P 21/n'
_cod_database_code 2225163
_cod_database_fobs_code 2225163

loop_
_symmetry_equiv_pos_as_xyz
'x, y, z'
'-x+1/2, y+1/2, -z+1/2'
'-x, -y, -z'
'x-1/2, -y-1/2, z-1/2'

loop_
_atom_site_type_symbol
_atom_site_label
_atom_site_fract_x
_atom_site_fract_y
_atom_site_fract_z
_atom_site_U_iso_or_equiv
_atom_site_adp_type
_atom_site_calc_flag
_atom_site_refinement_flags
_atom_site_occupancy
_atom_site_disorder_assembly
_atom_site_disorder_group
O O1 0.88328(17) 0.0841(3) 0.87585(11) 0.0267(6) Uani d . 1 . .
O O2 0.61570(19) 0.1425(3) 1.03172(11) 0.0346(6) Uani d . 1 . .
N N1 0.7648(2) 0.0891(4) 0.96528(13) 0.0249(6) Uani d . 1 . .
N N2 0.62702(19) 0.2468(3) 0.91468(13) 0.0221(6) Uani d . 1 . .
N N3 0.6120(2) 0.4044(4) 0.76450(14) 0.0253(7) Uani d . 1 . .
H H3N 0.625(3) 0.466(5) 0.7271(19) 0.030 Uiso d . 1 . .
C C1 0.7968(3) 0.1375(4) 0.89869(16) 0.0243(8) Uani d . 1 . .
C C2 0.6618(3) 0.1580(5) 0.97655(17) 0.0282(8) Uani d . 1 . .
C C3 0.5292(3) 0.3561(5) 0.90814(17) 0.0290(8) Uani d . 1 . .
H H3A 0.5519 0.4803 0.9130 0.035 Uiso calc R 1 . .
H H3B 0.4843 0.3285 0.9485 0.035 Uiso calc R 1 . .
C C4 0.4598(2) 0.3329(5) 0.83796(17) 0.0272(8) Uani d . 1 . .
C C5 0.3498(3) 0.2811(5) 0.83711(18) 0.0308(8) Uani d . 1 . .
H H5 0.3222 0.2501 0.8816 0.037 Uiso calc R 1 . .
C C6 0.2800(3) 0.2733(5) 0.77408(18) 0.0316(8) Uani d . 1 . .
H H6 0.2060 0.2351 0.7752 0.038 Uiso calc R 1 . .
C C7 0.3188(3) 0.3216(5) 0.70925(18) 0.0295(8) Uani d . 1 . .
H H7 0.2707 0.3223 0.6658 0.035 Uiso calc R 1 . .
C C8 0.4285(3) 0.3690(4) 0.70802(17) 0.0274(8) Uani d . 1 . .
H H8 0.4551 0.4017 0.6634 0.033 Uiso calc R 1 . .
C C9 0.4995(2) 0.3694(4) 0.77089(17) 0.0241(8) Uani d . 1 . .
C C10 0.7038(2) 0.3312(4) 0.80057(16) 0.0239(8) Uani d . 1 . .
C C11 0.7095(2) 0.2491(4) 0.86567(16) 0.0215(7) Uani d . 1 . .
C C12 0.8299(3) -0.0207(5) 1.01778(16) 0.0291(8) Uani d . 1 . .
H H12A 0.8060 0.0008 1.0666 0.035 Uiso calc R 1 . .
H H12B 0.9083 0.0136 1.0189 0.035 Uiso calc R 1 . .
C C13 0.8194(3) -0.2160(5) 1.00075(16) 0.0290(8) Uani d . 1 . .
H H13A 0.7411 -0.2509 0.9997 0.035 Uiso calc R 1 . .
H H13B 0.8435 -0.2381 0.9520 0.035 Uiso calc R 1 . .
C C14 0.8874(3) -0.3268(5) 1.05583(17) 0.0297(8) Uani d . 1 . .
H H14A 0.8702 -0.2937 1.1052 0.036 Uiso calc R 1 . .
H H14B 0.9666 -0.3032 1.0523 0.036 Uiso calc R 1 . .
C C15 0.8653(3) -0.5210(5) 1.04422(19) 0.0377(9) Uani d . 1 . .
H H15A 0.7890 -0.5471 1.0531 0.057 Uiso calc R 1 . .
H H15B 0.9157 -0.5887 1.0779 0.057 Uiso calc R 1 . .
H H15C 0.8768 -0.5525 0.9942 0.057 Uiso calc R 1 . .
C C16 0.8047(2) 0.3506(4) 0.76174(16) 0.0231(7) Uani d . 1 . .
C C17 0.8030(2) 0.2989(5) 0.68966(16) 0.0256(8) Uani d . 1 . .
H H17 0.7377 0.2506 0.6654 0.031 Uiso calc R 1 . .
C C18 0.8963(3) 0.3177(5) 0.65308(16) 0.0279(8) Uani d . 1 . .
H H18 0.8943 0.2830 0.6037 0.033 Uiso calc R 1 . .
C C19 0.9920(3) 0.3863(5) 0.68772(17) 0.0292(8) Uani d . 1 . .
H H19 1.0559 0.3979 0.6625 0.035 Uiso calc R 1 . .
C C20 0.9944(3) 0.4382(4) 0.75934(17) 0.0272(8) Uani d . 1 . .
H H20 1.0601 0.4852 0.7835 0.033 Uiso calc R 1 . .
C C21 0.9005(2) 0.4217(4) 0.79611(17) 0.0256(8) Uani d . 1 . .
H H21 0.9022 0.4594 0.8451 0.031 Uiso calc R 1 . .

loop_
_atom_site_aniso_label
_atom_site_aniso_U_11
_atom_site_aniso_U_22
_atom_site_aniso_U_33
_atom_site_aniso_U_12
_atom_site_aniso_U_13
_atom_site_aniso_U_23
O1 0.0233(12) 0.0323(14) 0.0259(12) 0.0001(10) 0.0093(9) -0.0012(10)
O2 0.0315(13) 0.0513(17) 0.0230(12) -0.0006(11) 0.0132(10) 0.0038(11)
N1 0.0252(14) 0.0305(17) 0.0200(13) 0.0005(12) 0.0063(11) 0.0030(11)
N2 0.0193(13) 0.0305(17) 0.0179(13) 0.0017(11) 0.0093(10) 0.0011(11)
N3 0.0213(14) 0.0332(18) 0.0226(14) -0.0016(12) 0.0080(11) 0.0057(12)
C1 0.0251(17) 0.028(2) 0.0209(16) -0.0040(14) 0.0075(13) -0.0026(14)
C2 0.0274(18) 0.034(2) 0.0242(18) -0.0042(15) 0.0092(14) -0.0018(15)
C3 0.0250(17) 0.036(2) 0.0281(17) 0.0057(14) 0.0145(14) -0.0007(15)
C4 0.0240(17) 0.035(2) 0.0244(17) 0.0043(14) 0.0109(13) -0.0012(14)
C5 0.0239(17) 0.041(2) 0.0297(18) 0.0028(15) 0.0147(14) 0.0035(15)
C6 0.0176(16) 0.044(2) 0.0348(19) -0.0002(15) 0.0084(14) 0.0032(16)
C7 0.0222(17) 0.038(2) 0.0293(18) 0.0033(15) 0.0059(13) 0.0009(15)
C8 0.0256(17) 0.031(2) 0.0274(17) 0.0024(14) 0.0093(14) 0.0030(14)
C9 0.0223(16) 0.023(2) 0.0285(17) 0.0013(13) 0.0112(13) 0.0003(14)
C10 0.0216(17) 0.026(2) 0.0253(17) 0.0004(13) 0.0084(13) -0.0035(14)
C11 0.0197(16) 0.027(2) 0.0193(15) -0.0018(13) 0.0082(12) -0.0033(13)
C12 0.0282(18) 0.038(2) 0.0221(16) 0.0009(15) 0.0079(13) 0.0041(15)
C13 0.0294(18) 0.040(2) 0.0183(16) -0.0014(15) 0.0059(13) 0.0011(14)
C14 0.0256(17) 0.036(2) 0.0279(17) 0.0005(15) 0.0063(14) 0.0023(15)
C15 0.040(2) 0.038(2) 0.036(2) -0.0037(17) 0.0099(16) -0.0002(17)
C16 0.0218(16) 0.027(2) 0.0207(16) 0.0008(13) 0.0058(12) 0.0031(13)
C17 0.0219(16) 0.034(2) 0.0220(16) 0.0008(14) 0.0060(13) 0.0016(14)
C18 0.0276(17) 0.037(2) 0.0199(16) 0.0041(15) 0.0078(13) 0.0012(15)
C19 0.0289(18) 0.031(2) 0.0299(18) 0.0049(15) 0.0152(14) 0.0062(15)
C20 0.0238(17) 0.030(2) 0.0285(17) -0.0012(14) 0.0045(13) 0.0048(14)
C21 0.0266(17) 0.029(2) 0.0227(16) 0.0023(14) 0.0091(13) 0.0024(14)

loop_
_atom_type_symbol
_atom_type_description
_atom_type_scat_dispersion_real
_atom_type_scat_dispersion_imag
_atom_type_scat_source
C C 0.0033 0.0016 'International Tables Vol C Tables 4.2.6.8 and 6.1.1.4'
H H 0.0000 0.0000 'International Tables Vol C Tables 4.2.6.8 and 6.1.1.4'
N N 0.0061 0.0033 'International Tables Vol C Tables 4.2.6.8 and 6.1.1.4'
O O 0.0106 0.0060 'International Tables Vol C Tables 4.2.6.8 and 6.1.1.4'

loop_
_geom_angle_atom_site_label_1
_geom_angle_atom_site_label_2
_geom_angle_atom_site_label_3
_geom_angle_site_symmetry_1
_geom_angle_site_symmetry_3
_geom_angle
_geom_angle_publ_flag
C1 N1 C2 . . 111.6(3) ?
C1 N1 C12 . . 124.5(3) ?
C2 N1 C12 . . 123.8(2) ?
C2 N2 C3 . . 122.9(2) ?
C2 N2 C11 . . 111.2(2) ?
C3 N2 C11 . . 124.5(3) ?
H3N N3 C9 . . 115(2) ?
H3N N3 C10 . . 115(2) ?
C9 N3 C10 . . 129.6(3) ?
O1 C1 N1 . . 122.6(3) ?
O1 C1 C11 . . 131.4(3) ?
N1 C1 C11 . . 105.9(3) ?
O2 C2 N1 . . 125.6(3) ?
O2 C2 N2 . . 128.5(3) ?
N1 C2 N2 . . 105.9(2) ?
N2 C3 H3A . . 108.9 ?
N2 C3 H3B . . 108.9 ?
N2 C3 C4 . . 113.4(3) ?
H3A C3 H3B . . 107.7 ?
H3A C3 C4 . . 108.9 ?
H3B C3 C4 . . 108.9 ?
C3 C4 C5 . . 120.5(3) ?
C3 C4 C9 . . 122.2(3) ?
C5 C4 C9 . . 117.3(3) ?
C4 C5 H5 . . 118.8 ?
C4 C5 C6 . . 122.5(3) ?
H5 C5 C6 . . 118.8 ?
C5 C6 H6 . . 120.4 ?
C5 C6 C7 . . 119.2(3) ?
H6 C6 C7 . . 120.4 ?
C6 C7 H7 . . 120.2 ?
C6 C7 C8 . . 119.7(3) ?
H7 C7 C8 . . 120.2 ?
C7 C8 H8 . . 119.6 ?
C7 C8 C9 . . 120.9(3) ?
H8 C8 C9 . . 119.6 ?
N3 C9 C4 . . 122.1(3) ?
N3 C9 C8 . . 117.7(3) ?
C4 C9 C8 . . 120.2(3) ?
N3 C10 C11 . . 126.4(3) ?
N3 C10 C16 . . 113.5(3) ?
C11 C10 C16 . . 120.1(3) ?
N2 C11 C1 . . 105.0(2) ?
N2 C11 C10 . . 126.6(3) ?
C1 C11 C10 . . 128.3(3) ?
N1 C12 H12A . . 108.9 ?
N1 C12 H12B . . 108.9 ?
N1 C12 C13 . . 113.2(3) ?
H12A C12 H12B . . 107.7 ?
H12A C12 C13 . . 108.9 ?
H12B C12 C13 . . 108.9 ?
C12 C13 H13A . . 109.2 ?
C12 C13 H13B . . 109.2 ?
C12 C13 C14 . . 112.2(3) ?
H13A C13 H13B . . 107.9 ?
H13A C13 C14 . . 109.2 ?
H13B C13 C14 . . 109.2 ?
C13 C14 H14A . . 109.2 ?
C13 C14 H14B . . 109.2 ?
C13 C14 C15 . . 111.9(3) ?
H14A C14 H14B . . 107.9 ?
H14A C14 C15 . . 109.2 ?
H14B C14 C15 . . 109.2 ?
C14 C15 H15A . . 109.5 ?
C14 C15 H15B . . 109.5 ?
C14 C15 H15C . . 109.5 ?
H15A C15 H15B . . 109.5 ?
H15A C15 H15C . . 109.5 ?
H15B C15 H15C . . 109.5 ?
C10 C16 C17 . . 119.8(3) ?
C10 C16 C21 . . 121.0(3) ?
C17 C16 C21 . . 119.1(3) ?
C16 C17 H17 . . 119.9 ?
C16 C17 C18 . . 120.1(3) ?
H17 C17 C18 . . 119.9 ?
C17 C18 H18 . . 119.7 ?
C17 C18 C19 . . 120.6(3) ?
H18 C18 C19 . . 119.7 ?
C18 C19 H19 . . 120.2 ?
C18 C19 C20 . . 119.6(3) ?
H19 C19 C20 . . 120.2 ?
C19 C20 H20 . . 120.0 ?
C19 C20 C21 . . 120.1(3) ?
H20 C20 C21 . . 120.0 ?
C16 C21 C20 . . 120.5(3) ?
C16 C21 H21 . . 119.8 ?
C20 C21 H21 . . 119.8 ?

loop_
_geom_bond_atom_site_label_1
_geom_bond_atom_site_label_2
_geom_bond_site_symmetry_2
_geom_bond_distance
_geom_bond_publ_flag
O1 C1 . 1.241(4) ?
O2 C2 . 1.218(4) ?
N1 C1 . 1.379(4) ?
N1 C2 . 1.396(4) ?
N1 C12 . 1.459(4) ?
N2 C2 . 1.363(4) ?
N2 C3 . 1.452(4) ?
N2 C11 . 1.417(4) ?
N3 H3N . 0.86(4) ?
N3 C9 . 1.413(4) ?
N3 C10 . 1.367(4) ?
C1 C11 . 1.453(5) ?
C3 H3A . 0.990 ?
C3 H3B . 0.990 ?
C3 C4 . 1.492(5) ?
C4 C5 . 1.396(5) ?
C4 C9 . 1.403(4) ?
C5 H5 . 0.950 ?
C5 C6 . 1.379(5) ?
C6 H6 . 0.950 ?
C6 C7 . 1.382(5) ?
C7 H7 . 0.950 ?
C7 C8 . 1.387(4) ?
C8 H8 . 0.950 ?
C8 C9 . 1.383(5) ?
C10 C11 . 1.355(4) ?
C10 C16 . 1.491(4) ?
C12 H12A . 0.990 ?
C12 H12B . 0.990 ?
C12 C13 . 1.528(5) ?
C13 H13A . 0.990 ?
C13 H13B . 0.990 ?
C13 C14 . 1.510(5) ?
C14 H14A . 0.990 ?
C14 H14B . 0.990 ?
C14 C15 . 1.519(5) ?
C15 H15A . 0.980 ?
C15 H15B . 0.980 ?
C15 H15C . 0.980 ?
C16 C17 . 1.390(4) ?
C16 C21 . 1.387(5) ?
C17 H17 . 0.950 ?
C17 C18 . 1.386(4) ?
C18 H18 . 0.950 ?
C18 C19 . 1.380(5) ?
C19 H19 . 0.950 ?
C19 C20 . 1.381(5) ?
C20 H20 . 0.950 ?
C20 C21 . 1.392(4) ?
C21 H21 . 0.950 ?

loop_
_geom_hbond_atom_site_label_D
_geom_hbond_atom_site_label_H
_geom_hbond_atom_site_label_A
_geom_hbond_site_symmetry_A
_geom_hbond_distance_DH
_geom_hbond_distance_HA
_geom_hbond_distance_DA
_geom_hbond_angle_DHA
_geom_hbond_publ_flag
N3 H3N O1 2_656 0.86(4) 2.10(4) 2.944(3) 165(3) yes
C8 H8 O1 2_656 0.95 2.57 3.326(4) 136.3 yes

loop_
_geom_torsion_atom_site_label_1
_geom_torsion_atom_site_label_2
_geom_torsion_atom_site_label_3
_geom_torsion_atom_site_label_4
_geom_torsion_site_symmetry_1
_geom_torsion_site_symmetry_2
_geom_torsion_site_symmetry_3
_geom_torsion_site_symmetry_4
_geom_torsion
_geom_torsion_publ_flag
C2 N1 C1 O1 . . . . -176.4(3) ?
C2 N1 C1 C11 . . . . 1.5(4) ?
C12 N1 C1 O1 . . . . 3.5(5) ?
C12 N1 C1 C11 . . . . -178.5(3) ?
C3 N2 C2 O2 . . . . 6.5(5) ?
C3 N2 C2 N1 . . . . -172.0(3) ?
C11 N2 C2 O2 . . . . 173.7(3) ?
C11 N2 C2 N1 . . . . -4.8(4) ?
C1 N1 C2 O2 . . . . -176.7(3) ?
C1 N1 C2 N2 . . . . 2.0(4) ?
C12 N1 C2 O2 . . . . 3.4(5) ?
C12 N1 C2 N2 . . . . -178.0(3) ?
C2 N2 C3 C4 . . . . -136.8(3) ?
C11 N2 C3 C4 . . . . 57.7(4) ?
N2 C3 C4 C5 . . . . 121.8(3) ?
N2 C3 C4 C9 . . . . -61.3(4) ?
C3 C4 C5 C6 . . . . 174.0(3) ?
C9 C4 C5 C6 . . . . -3.1(5) ?
C4 C5 C6 C7 . . . . -1.3(5) ?
C5 C6 C7 C8 . . . . 3.1(5) ?
C6 C7 C8 C9 . . . . -0.3(5) ?
C7 C8 C9 N3 . . . . 174.6(3) ?
C7 C8 C9 C4 . . . . -4.3(5) ?
C3 C4 C9 N3 . . . . 9.9(5) ?
C3 C4 C9 C8 . . . . -171.2(3) ?
C5 C4 C9 N3 . . . . -173.1(3) ?
C5 C4 C9 C8 . . . . 5.8(5) ?
C10 N3 C9 C4 . . . . 37.7(5) ?
C10 N3 C9 C8 . . . . -141.3(3) ?
C9 N3 C10 C11 . . . . -22.3(6) ?
C9 N3 C10 C16 . . . . 158.5(3) ?
N3 C10 C11 N2 . . . . -10.9(6) ?
N3 C10 C11 C1 . . . . 165.3(3) ?
C16 C10 C11 N2 . . . . 168.2(3) ?
C16 C10 C11 C1 . . . . -15.6(5) ?
C2 N2 C11 C1 . . . . 5.7(4) ?
C2 N2 C11 C10 . . . . -177.3(3) ?
C3 N2 C11 C1 . . . . 172.7(3) ?
C3 N2 C11 C10 . . . . -10.4(5) ?
O1 C1 C11 N2 . . . . 173.5(3) ?
O1 C1 C11 C10 . . . . -3.4(6) ?
N1 C1 C11 N2 . . . . -4.2(3) ?
N1 C1 C11 C10 . . . . 178.9(3) ?
C1 N1 C12 C13 . . . . -80.8(4) ?
C2 N1 C12 C13 . . . . 99.1(3) ?
N1 C12 C13 C14 . . . . -180.0(2) ?
C12 C13 C14 C15 . . . . 172.6(3) ?
N3 C10 C16 C17 . . . . -52.2(4) ?
N3 C10 C16 C21 . . . . 127.0(3) ?
C11 C10 C16 C17 . . . . 128.6(3) ?
C11 C10 C16 C21 . . . . -52.2(5) ?
C10 C16 C17 C18 . . . . 179.6(3) ?
C21 C16 C17 C18 . . . . 0.3(5) ?
C16 C17 C18 C19 . . . . 0.5(5) ?
C17 C18 C19 C20 . . . . -0.6(5) ?
C18 C19 C20 C21 . . . . -0.2(5) ?
C10 C16 C21 C20 . . . . 179.7(3) ?
C17 C16 C21 C20 . . . . -1.1(5) ?
C19 C20 C21 C16 . . . . 1.1(5) ?

loop_
_cod_related_entry_id
_cod_related_entry_database
_cod_related_entry_code
1 ChemSpider 24744510
